data_7028704
loop_
_publ_author_name
'Sareen, Neha'
'Singh, Suryabhan'
'Bhattacharya, Subrato'

_publ_section_title
;
 A Cu(ii) mediated new desulfurization pathway involving elimination of
 ethylene sulfide.
;
_journal_issue 12
_journal_name_full 'Dalton transactions (Cambridge, England : 2003)'
_journal_page_first 4635
_journal_page_last 4638
_journal_paper_doi 10.1039/c3dt53395f
_journal_volume 43
_journal_year 2014
_chemical_formula_moiety 'C14 H36 Cu2 N4 O6, 2(N O3), 2(C2 H3 N)'
_chemical_formula_sum 'C18 H42 Cu2 N8 O12'
_chemical_formula_weight 689.70
_chemical_name_systematic
;
 ?
;
_space_group_IT_number 14
_symmetry_cell_setting monoclinic
_symmetry_space_group_name_Hall '-P 2ybc'
_symmetry_space_group_name_H-M 'P 1 21/c 1'
_atom_sites_solution_hydrogens geom
_atom_sites_solution_primary direct
_atom_sites_solution_secondary difmap
_audit_creation_method SHELXL-97
_cell_angle_alpha 90.00
_cell_angle_beta 99.996(6)
_cell_angle_gamma 90.00
_cell_formula_units_Z 2
_cell_length_a 7.9414(6)
_cell_length_b 20.8386(13)
_cell_length_c 9.5765(7)
_cell_measurement_reflns_used 1466
_cell_measurement_temperature 293(2)
_cell_measurement_theta_max 28.9918
_cell_measurement_theta_min 3.0800
_cell_volume 1560.74(19)
_computing_cell_refinement 'CrysAlisPro, Agilent Technologies'
_computing_data_collection 'CrysAlisPro, Agilent Technologies'
_computing_data_reduction 'CrysAlisPro, Agilent Technologies'
_computing_molecular_graphics 'ORTEP-3 ver2.02'
_computing_structure_refinement 'SHELXL-97 (Sheldrick, 2008)'
_computing_structure_solution 'SHELXS-97 (Sheldrick, 2008)'
_diffrn_ambient_temperature 293(2)
_diffrn_detector_area_resol_mean 16.0938
_diffrn_measured_fraction_theta_full 0.992
_diffrn_measured_fraction_theta_max 0.866
_diffrn_measurement_device_type 'Xcalibur Eos'
_diffrn_measurement_method '\w scans'
_diffrn_radiation_monochromator graphite
_diffrn_radiation_source 'fine-focus sealed tube'
_diffrn_radiation_type MoK\a
_diffrn_radiation_wavelength 0.71073
_diffrn_reflns_av_R_equivalents 0.1110
_diffrn_reflns_limit_h_max 8
_diffrn_reflns_limit_h_min -10
_diffrn_reflns_limit_k_max 26
_diffrn_reflns_limit_k_min -28
_diffrn_reflns_limit_l_max 12
_diffrn_reflns_limit_l_min -12
_diffrn_reflns_number 10992
_diffrn_reflns_theta_full 25.00
_diffrn_reflns_theta_max 29.00
_diffrn_reflns_theta_min 3.23
_diffrn_standards_number 12476
_exptl_absorpt_coefficient_mu 1.428
_exptl_absorpt_correction_T_max 1.00000
_exptl_absorpt_correction_T_min 0.36294
_exptl_absorpt_correction_type multi-scan
_exptl_absorpt_process_details
;
CrysAlisPro, Agilent Technologies,
Version 1.171.34.49 (release 20-01-2011 CrysAlis171 .NET)
(compiled Jan 20 2011,15:58:25)
Empirical absorption correction using spherical harmonics,
 implemented in SCALE3 ABSPACK scaling algorithm. 
_exptl_special_details
;
_exptl_crystal_colour blue
_exptl_crystal_density_diffrn 1.468
_exptl_crystal_density_method 'not measured'
_exptl_crystal_description block
_exptl_crystal_F_000 720
_exptl_crystal_size_max 0.25
_exptl_crystal_size_mid 0.22
_exptl_crystal_size_min 0.18
_refine_diff_density_max 0.572
_refine_diff_density_min -0.478
_refine_diff_density_rms 0.101
_refine_ls_extinction_method none
_refine_ls_goodness_of_fit_ref 0.927
_refine_ls_hydrogen_treatment mixed
_refine_ls_matrix_type full
_refine_ls_number_parameters 216
_refine_ls_number_reflns 3593
_refine_ls_number_restraints 0
_refine_ls_restrained_S_all 0.927
_refine_ls_R_factor_all 0.1418
_refine_ls_R_factor_gt 0.0612
_refine_ls_shift/su_max 0.000
_refine_ls_shift/su_mean 0.000
_refine_ls_structure_factor_coef Fsqd
_refine_ls_weighting_details 'calc w=1/[\s^2^(Fo^2^)+(0.0278P)^2^+0.0000P] where P=(Fo^2^+2Fc^2^)/3'
_refine_ls_weighting_scheme calc
_refine_ls_wR_factor_gt 0.0964
_refine_ls_wR_factor_ref 0.1225
_reflns_number_gt 1779
_reflns_number_total 3593
_reflns_threshold_expression >2\s(I)
_cod_data_source_file c3dt53395f.txt
_cod_data_source_block nsrep
_cod_depositor_comments
;
The following automatic conversions were performed:

'_symmetry_cell_setting' value 'Monoclinic' changed to 'monoclinic'
according to
/usr/data/users/saulius/automatic-downloads/current/RSC/lib/dictionaries/cif_core.dic
dictionary named 'cif_core.dic' version 2.4.2 from
2011-04-26.

'_exptl_absorpt_correction_type' value 'Multi-scan'
changed to 'multi-scan' according to
/usr/data/users/saulius/automatic-downloads/current/RSC/lib/dictionaries/cif_core.dic
dictionary named 'cif_core.dic' version 2.4.2 from 2011-04-26.

Automatic conversion script
Id: cif_fix_values 2281 2013-09-26 08:29:07Z andrius 
;
_cod_original_cell_volume 1560.73(19)
_cod_original_sg_symbol_H-M P21/c
_cod_database_code 7028704
_diffrn_reflns_av_aveti/neti 0.1585

loop_
_symmetry_equiv_pos_as_xyz
'x, y, z'
'-x, y+1/2, -z+1/2'
'-x, -y, -z'
'x, -y-1/2, z-1/2'

loop_
_atom_site_label
_atom_site_type_symbol
_atom_site_fract_x
_atom_site_fract_y
_atom_site_fract_z
_atom_site_U_iso_or_equiv
_atom_site_adp_type
_atom_site_occupancy
_atom_site_symmetry_multiplicity
_atom_site_calc_flag
_atom_site_refinement_flags
_atom_site_disorder_assembly
_atom_site_disorder_group
Cu1 Cu 0.31277(7) -0.07866(2) 0.82911(5) 0.0395(2) Uani 1 1 d . . .
O2 O 0.4479(4) 0.07308(13) 1.0681(3) 0.0467(8) Uani 1 1 d . . .
O1 O 0.2869(4) 0.00576(13) 0.9180(3) 0.0457(8) Uani 1 1 d . . .
C8 C -0.1942(8) -0.1916(3) 0.3527(7) 0.076(2) Uani 1 1 d . . .
OW O 0.3676(7) -0.0302(2) 0.6345(4) 0.0864(16) Uani 1 1 d . . .
N1 N 0.0585(5) -0.09261(18) 0.7724(4) 0.0523(11) Uani 1 1 d . . .
N2 N 0.3437(5) -0.17091(17) 0.7757(4) 0.0453(10) Uani 1 1 d . . .
C9 C 0.4247(6) 0.02260(19) 0.9963(4) 0.0361(10) Uani 1 1 d . . .
N3 N 0.3046(9) -0.1001(3) 0.2798(8) 0.0749(16) Uani 1 1 d . . .
C4 C 0.1794(7) -0.1902(2) 0.6899(5) 0.0588(15) Uani 1 1 d . . .
H4A H 0.1708 -0.2366 0.6874 0.071 Uiso 1 1 calc R . .
H4B H 0.1730 -0.1749 0.5934 0.071 Uiso 1 1 calc R . .
C6 C 0.4836(7) -0.1794(2) 0.6920(5) 0.0709(17) Uani 1 1 d . . .
H6A H 0.5895 -0.1647 0.7466 0.106 Uiso 1 1 calc R . .
H6B H 0.4580 -0.1551 0.6059 0.106 Uiso 1 1 calc R . .
H6C H 0.4936 -0.2240 0.6697 0.106 Uiso 1 1 calc R . .
N4 N -0.1841(9) -0.2256(3) 0.4429(6) 0.117(3) Uani 1 1 d . . .
C5 C 0.3846(8) -0.2089(2) 0.9079(5) 0.077(2) Uani 1 1 d . . .
H5A H 0.2997 -0.2011 0.9660 0.116 Uiso 1 1 calc R . .
H5B H 0.4950 -0.1966 0.9584 0.116 Uiso 1 1 calc R . .
H5C H 0.3857 -0.2538 0.8848 0.116 Uiso 1 1 calc R . .
C7 C -0.2025(9) -0.1485(3) 0.2334(7) 0.118(3) Uani 1 1 d . . .
H7A H -0.2047 -0.1730 0.1482 0.177 Uiso 1 1 calc R . .
H7B H -0.1040 -0.1210 0.2478 0.177 Uiso 1 1 calc R . .
H7C H -0.3042 -0.1229 0.2250 0.177 Uiso 1 1 calc R . .
C3 C 0.0369(7) -0.1630(2) 0.7512(5) 0.0684(17) Uani 1 1 d . . .
H3A H 0.0327 -0.1835 0.8415 0.082 Uiso 1 1 calc R . .
H3B H -0.0703 -0.1716 0.6884 0.082 Uiso 1 1 calc R . .
O02 O 0.2037(19) -0.1313(7) 0.3296(18) 0.108(5) Uani 0.50 1 d P A 1
C1 C -0.0095(8) -0.0593(3) 0.6386(6) 0.095(2) Uani 1 1 d . . .
H1A H -0.1308 -0.0658 0.6157 0.142 Uiso 1 1 calc R . .
H1B H 0.0439 -0.0761 0.5638 0.142 Uiso 1 1 calc R . .
H1C H 0.0141 -0.0142 0.6493 0.142 Uiso 1 1 calc R . .
C2 C -0.0366(8) -0.0732(3) 0.8834(6) 0.104(3) Uani 1 1 d . . .
H2A H -0.0355 -0.0273 0.8913 0.156 Uiso 1 1 calc R . .
H2B H 0.0159 -0.0917 0.9722 0.156 Uiso 1 1 calc R . .
H2C H -0.1525 -0.0880 0.8596 0.156 Uiso 1 1 calc R . .
O03 O 0.336(2) -0.1008(10) 0.1653(15) 0.149(6) Uani 0.50 1 d P A 1
O01 O 0.417(2) -0.0700(6) 0.3699(14) 0.153(6) Uani 0.50 1 d P A 1
003A O 0.400(2) -0.0630(9) 0.257(3) 0.172(7) Uiso 0.50 1 d P A 2
O02A O 0.250(2) -0.1363(6) 0.1809(15) 0.128(5) Uani 0.50 1 d P A 2
O01A O 0.257(3) -0.0952(11) 0.3788(17) 0.163(9) Uani 0.50 1 d P A 2
HW1 H 0.441(7) 0.003(2) 0.640(5) 0.162(6) Uiso 1 1 d . . .
HW2 H 0.381(9) -0.054(3) 0.567(6) 0.11(3) Uiso 1 1 d . . .

loop_
_atom_site_aniso_label
_atom_site_aniso_U_11
_atom_site_aniso_U_22
_atom_site_aniso_U_33
_atom_site_aniso_U_23
_atom_site_aniso_U_13
_atom_site_aniso_U_12
Cu1 0.0366(4) 0.0387(3) 0.0425(3) -0.0070(3) 0.0051(2) -0.0041(3)
O2 0.036(2) 0.0421(17) 0.060(2) -0.0182(16) 0.0023(15) -0.0001(15)
O1 0.029(2) 0.0451(17) 0.060(2) -0.0164(15) -0.0003(14) 0.0009(15)
C8 0.076(5) 0.068(4) 0.075(5) -0.010(3) -0.010(4) -0.002(3)
OW 0.132(5) 0.077(3) 0.057(3) -0.004(2) 0.034(3) -0.047(3)
N1 0.037(3) 0.057(3) 0.063(3) -0.023(2) 0.011(2) -0.006(2)
N2 0.046(3) 0.044(2) 0.043(2) -0.0045(19) 0.0001(18) -0.004(2)
C9 0.032(3) 0.037(2) 0.041(3) -0.002(2) 0.010(2) 0.004(2)
N3 0.086(5) 0.058(3) 0.082(5) -0.006(4) 0.015(4) -0.021(4)
C4 0.057(4) 0.047(3) 0.069(4) -0.017(3) 0.000(3) -0.007(3)
C6 0.063(5) 0.069(4) 0.079(4) -0.022(3) 0.009(3) 0.007(3)
N4 0.148(7) 0.101(5) 0.088(5) 0.001(4) -0.018(4) -0.022(4)
C5 0.109(6) 0.051(3) 0.064(4) 0.006(3) -0.004(3) 0.008(3)
C7 0.114(8) 0.119(6) 0.110(6) 0.022(5) -0.010(5) 0.005(5)
C3 0.057(4) 0.076(4) 0.072(4) -0.015(3) 0.009(3) -0.028(3)
O02 0.083(9) 0.116(11) 0.131(15) 0.038(9) 0.036(9) -0.035(8)
C1 0.064(5) 0.101(4) 0.104(5) 0.011(4) -0.027(4) 0.006(4)
C2 0.050(5) 0.156(6) 0.116(5) -0.077(5) 0.042(4) -0.027(4)
O03 0.198(18) 0.192(17) 0.073(8) -0.013(10) 0.066(9) -0.048(12)
O01 0.175(15) 0.187(11) 0.103(9) -0.030(8) 0.038(8) -0.149(11)
O02A 0.195(18) 0.102(9) 0.088(10) -0.040(8) 0.028(9) -0.038(8)
O01A 0.20(2) 0.23(2) 0.065(8) -0.047(11) 0.044(10) -0.015(16)

loop_
_atom_type_symbol
_atom_type_description
_atom_type_scat_dispersion_real
_atom_type_scat_dispersion_imag
_atom_type_scat_source
C C 0.0033 0.0016 'International Tables Vol C Tables 4.2.6.8 and 6.1.1.4'
H H 0.0000 0.0000 'International Tables Vol C Tables 4.2.6.8 and 6.1.1.4'
N N 0.0061 0.0033 'International Tables Vol C Tables 4.2.6.8 and 6.1.1.4'
O O 0.0106 0.0060 'International Tables Vol C Tables 4.2.6.8 and 6.1.1.4'
Cu Cu 0.3201 1.2651 'International Tables Vol C Tables 4.2.6.8 and 6.1.1.4'

loop_
_geom_angle_atom_site_label_1
_geom_angle_atom_site_label_2
_geom_angle_atom_site_label_3
_geom_angle
_geom_angle_site_symmetry_1
_geom_angle_site_symmetry_3
O1 Cu1 O2 84.08(11) . 3_657
O1 Cu1 N2 169.33(14) . .
O2 Cu1 N2 91.90(13) 3_657 .
O1 Cu1 N1 94.01(14) . .
O2 Cu1 N1 165.47(15) 3_657 .
N2 Cu1 N1 87.41(16) . .
O1 Cu1 OW 90.38(17) . .
O2 Cu1 OW 94.54(16) 3_657 .
N2 Cu1 OW 99.80(18) . .
N1 Cu1 OW 99.89(18) . .
C9 O2 Cu1 111.0(3) . 3_657
C9 O1 Cu1 111.0(3) . .
N4 C8 C7 177.9(8) . .
Cu1 OW HW1 121(3) . .
Cu1 OW HW2 117(4) . .
HW1 OW HW2 109(5) . .
C2 N1 C1 110.1(5) . .
C2 N1 C3 108.0(5) . .
C1 N1 C3 109.3(4) . .
C2 N1 Cu1 112.5(3) . .
C1 N1 Cu1 111.3(3) . .
C3 N1 Cu1 105.4(3) . .
C4 N2 C5 111.9(4) . .
C4 N2 C6 109.8(4) . .
C5 N2 C6 108.8(4) . .
C4 N2 Cu1 105.4(3) . .
C5 N2 Cu1 108.2(3) . .
C6 N2 Cu1 112.7(3) . .
O2 C9 O1 126.1(4) . .
O2 C9 C9 117.1(5) . 3_657
O1 C9 C9 116.8(5) . 3_657
O01A N3 003A 117.1(18) . .
O01A N3 O03 170.7(16) . .
003A N3 O03 64.2(12) . .
O01A N3 O02 48.8(11) . .
003A N3 O02 165.8(17) . .
O03 N3 O02 129.6(14) . .
O01A N3 O02A 126.7(17) . .
003A N3 O02A 115.5(16) . .
O03 N3 O02A 51.2(9) . .
O02 N3 O02A 78.5(11) . .
O01A N3 O01 71.2(13) . .
003A N3 O01 52.4(10) . .
O03 N3 O01 113.5(13) . .
O02 N3 O01 115.5(12) . .
O02A N3 O01 157.5(14) . .
N2 C4 C3 109.9(4) . .
N2 C4 H4A 109.7 . .
C3 C4 H4A 109.7 . .
N2 C4 H4B 109.7 . .
C3 C4 H4B 109.7 . .
H4A C4 H4B 108.2 . .
N2 C6 H6A 109.5 . .
N2 C6 H6B 109.5 . .
H6A C6 H6B 109.5 . .
N2 C6 H6C 109.5 . .
H6A C6 H6C 109.5 . .
H6B C6 H6C 109.5 . .
N2 C5 H5A 109.5 . .
N2 C5 H5B 109.5 . .
H5A C5 H5B 109.5 . .
N2 C5 H5C 109.5 . .
H5A C5 H5C 109.5 . .
H5B C5 H5C 109.5 . .
C8 C7 H7A 109.5 . .
C8 C7 H7B 109.5 . .
H7A C7 H7B 109.5 . .
C8 C7 H7C 109.5 . .
H7A C7 H7C 109.5 . .
H7B C7 H7C 109.5 . .
C4 C3 N1 110.8(4) . .
C4 C3 H3A 109.5 . .
N1 C3 H3A 109.5 . .
C4 C3 H3B 109.5 . .
N1 C3 H3B 109.5 . .
H3A C3 H3B 108.1 . .
N1 C1 H1A 109.5 . .
N1 C1 H1B 109.5 . .
H1A C1 H1B 109.5 . .
N1 C1 H1C 109.5 . .
H1A C1 H1C 109.5 . .
H1B C1 H1C 109.5 . .
N1 C2 H2A 109.5 . .
N1 C2 H2B 109.5 . .
H2A C2 H2B 109.5 . .
N1 C2 H2C 109.5 . .
H2A C2 H2C 109.5 . .
H2B C2 H2C 109.5 . .

loop_
_geom_bond_atom_site_label_1
_geom_bond_atom_site_label_2
_geom_bond_distance
_geom_bond_site_symmetry_2
Cu1 O1 1.980(3) .
Cu1 O2 1.986(3) 3_657
Cu1 N2 2.015(4) .
Cu1 N1 2.019(4) .
Cu1 OW 2.228(4) .
O2 C9 1.253(4) .
O2 Cu1 1.986(3) 3_657
O1 C9 1.264(5) .
C8 N4 1.110(7) .
C8 C7 1.445(8) .
OW HW1 0.91(5) .
OW HW2 0.83(6) .
N1 C2 1.464(6) .
N1 C1 1.475(6) .
N1 C3 1.487(6) .
N2 C4 1.473(6) .
N2 C5 1.480(5) .
N2 C6 1.489(6) .
C9 C9 1.515(8) 3_657
N3 O01A 1.087(19) .
N3 003A 1.131(18) .
N3 O03 1.166(14) .
N3 O02 1.195(16) .
N3 O02A 1.230(13) .
N3 O01 1.290(12) .
C4 C3 1.475(7) .
C4 H4A 0.9700 .
C4 H4B 0.9700 .
C6 H6A 0.9600 .
C6 H6B 0.9600 .
C6 H6C 0.9600 .
C5 H5A 0.9600 .
C5 H5B 0.9600 .
C5 H5C 0.9600 .
C7 H7A 0.9600 .
C7 H7B 0.9600 .
C7 H7C 0.9600 .
C3 H3A 0.9700 .
C3 H3B 0.9700 .
C1 H1A 0.9600 .
C1 H1B 0.9600 .
C1 H1C 0.9600 .
C2 H2A 0.9600 .
C2 H2B 0.9600 .
C2 H2C 0.9600 .
